data_2239806
loop_
_publ_author_name
'Peipi\,n\<s, Uldis'
'Freimanis, Niks'
'Stepanovs, Dmitrijs'
'Mishnev, Anatoly'
'Turks, M\=aris'

_publ_section_title
;
 Betulin 3,28-di-<i>O</i>-tosylate
;
_journal_coeditor_code FY2116
_journal_issue 8
_journal_name_full 'Acta Crystallographica Section E'
_journal_page_first o879
_journal_page_last o880
_journal_paper_doi 10.1107/S1600536814016602
_journal_volume 70
_journal_year 2014
_chemical_formula_iupac 'C44 H62 O6 S2'
_chemical_formula_moiety 'C44 H62 O6 S2'
_chemical_formula_sum 'C44 H62 O6 S2'
_chemical_formula_weight 751.08
_chemical_melting_point 403
_chemical_name_common 'Betulin 3,28-di-O-tosylate'
_chemical_name_systematic
'(1<i>R</i>,3a<i>S</i>,5a<i>R</i>,5b<i>R</i>,7a<i>R</i>,9<i>S</i>,11a<i>R</i>,11b<i>R</i>,13a<i>R</i>,13b<i>R</i>)-5a,5b,8,8,11a-Pentamethyl-1-(prop-1-en-2-yl)-3a-[(tosyloxy)methyl]icosahydro-1<i>H</i>-cyclopenta[<i>a</i>]chrysen-9-yl 4-methylbenzenesulfonate'
_space_group_IT_number 19
_symmetry_cell_setting orthorhombic
_symmetry_space_group_name_Hall 'P 2ac 2ab'
_symmetry_space_group_name_H-M 'P 21 21 21'
_atom_sites_solution_hydrogens geom
_atom_sites_solution_primary direct
_atom_sites_solution_secondary difmap
_audit_creation_method SHELXL-97
_cell_angle_alpha 90.00
_cell_angle_beta 90.00
_cell_angle_gamma 90.00
_cell_formula_units_Z 4
_cell_length_a 6.98240(10)
_cell_length_b 18.2035(4)
_cell_length_c 31.4449(9)
_cell_measurement_reflns_used 35297
_cell_measurement_temperature 173(2)
_cell_measurement_theta_max 27.878
_cell_measurement_theta_min 0.998
_cell_volume 3996.78(16)
_computing_cell_refinement 'SCALEPACK (Otwinovski & Minor, 1997)'
_computing_data_collection 'KappaCCD Server Software (Nonius, 1997)'
_computing_data_reduction 'DENZO (Otwinovski & Minor, 1997) and SCALEPACK'
_computing_molecular_graphics 'ORTEP-3 for Windows (Farrugia, 2012)'
_computing_publication_material
;
SHELXL97 (Sheldrick, 2008), PLATON (Spek, 2009) and publCIF
(Westrip, 2010)
;
_computing_structure_refinement 'SHELXL97 (Sheldrick, 2008)'
_computing_structure_solution 'SIR2011 (Burla <i>et al.</i>, 2012)'
_diffrn_ambient_temperature 173(2)
_diffrn_measured_fraction_theta_full 0.992
_diffrn_measured_fraction_theta_max 0.992
_diffrn_measurement_device_type 'Nonius KappaCCD'
_diffrn_measurement_method CCD
_diffrn_radiation_monochromator graphite
_diffrn_radiation_source 'fine-focus sealed tube'
_diffrn_radiation_type MoK\a
_diffrn_radiation_wavelength 0.71073
_diffrn_reflns_av_sigmaI/netI 0.1882
_diffrn_reflns_limit_h_max 9
_diffrn_reflns_limit_h_min -9
_diffrn_reflns_limit_k_max 23
_diffrn_reflns_limit_k_min -23
_diffrn_reflns_limit_l_max 41
_diffrn_reflns_limit_l_min -40
_diffrn_reflns_number 9235
_diffrn_reflns_theta_full 27.77
_diffrn_reflns_theta_max 27.77
_diffrn_reflns_theta_min 2.33
_exptl_absorpt_coefficient_mu 0.181
_exptl_absorpt_correction_type none
_exptl_crystal_colour colorless
_exptl_crystal_density_diffrn 1.248
_exptl_crystal_density_method 'not measured'
_exptl_crystal_description needle
_exptl_crystal_F_000 1624
_exptl_crystal_size_max 0.11
_exptl_crystal_size_mid 0.03
_exptl_crystal_size_min 0.03
_refine_diff_density_max 0.256
_refine_diff_density_min -0.327
_refine_ls_abs_structure_details 'Flack (1983), 3968 Friedel pairs'
_refine_ls_abs_structure_Flack 0.07(9)
_refine_ls_extinction_method none
_refine_ls_goodness_of_fit_ref 1.008
_refine_ls_hydrogen_treatment constr
_refine_ls_matrix_type full
_refine_ls_number_constraints 0
_refine_ls_number_parameters 477
_refine_ls_number_reflns 9235
_refine_ls_number_restraints 0
_refine_ls_restrained_S_all 1.008
_refine_ls_R_factor_all 0.1815
_refine_ls_R_factor_gt 0.0769
_refine_ls_shift/su_max 0.000
_refine_ls_shift/su_mean 0.000
_refine_ls_structure_factor_coef Fsqd
_refine_ls_weighting_details 'calc w=1/[\s^2^(Fo^2^)+(0.0406P)^2^+1.1649P] where P=(Fo^2^+2Fc^2^)/3'
_refine_ls_weighting_scheme calc
_refine_ls_wR_factor_gt 0.1140
_refine_ls_wR_factor_ref 0.1422
_reflns_number_gt 4887
_reflns_number_total 9235
_reflns_threshold_expression I>2sigma(I)
_cod_data_source_file fy2116sup1.cif
_cod_data_source_block I
_cod_database_code 2239806
_cod_database_fobs_code 2239806

loop_
_symmetry_equiv_pos_as_xyz
'x, y, z'
'-x+1/2, -y, z+1/2'
'x+1/2, -y+1/2, -z'
'-x, y+1/2, -z+1/2'

loop_
_atom_site_type_symbol
_atom_site_label
_atom_site_fract_x
_atom_site_fract_y
_atom_site_fract_z
_atom_site_U_iso_or_equiv
_atom_site_adp_type
_atom_site_calc_flag
_atom_site_refinement_flags
_atom_site_occupancy
_atom_site_symmetry_multiplicity
C C1 1.2440(5) 0.7646(2) 0.13908(14) 0.0270(10) Uani d . 1 1
H H1A 1.3758 0.7596 0.1297 0.032 Uiso calc R 1 1
H H1B 1.1724 0.7868 0.1160 0.032 Uiso calc R 1 1
C C2 1.2389(5) 0.8165(2) 0.17714(14) 0.0299(11) Uani d . 1 1
H H2B 1.2816 0.8650 0.1686 0.036 Uiso calc R 1 1
H H2A 1.3246 0.7986 0.1991 0.036 Uiso calc R 1 1
C C3 1.0351(5) 0.8208(2) 0.19443(13) 0.0262(10) Uani d . 1 1
H H3 0.9515 0.8404 0.1721 0.031 Uiso calc R 1 1
C C4 0.9545(5) 0.7472(2) 0.20942(12) 0.0211(9) Uani d . 1 1
C C5 0.9623(5) 0.6960(2) 0.16969(13) 0.0203(9) Uani d . 1 1
H H5 0.8818 0.7204 0.1484 0.024 Uiso calc R 1 1
C C6 0.8693(5) 0.6208(2) 0.17625(13) 0.0204(10) Uani d . 1 1
H H6A 0.9549 0.5896 0.1925 0.024 Uiso calc R 1 1
H H6B 0.7516 0.6265 0.1923 0.024 Uiso calc R 1 1
C C7 0.8261(5) 0.5848(2) 0.13390(13) 0.0248(11) Uani d . 1 1
H H7B 0.7291 0.6135 0.1194 0.030 Uiso calc R 1 1
H H7A 0.7730 0.5363 0.1391 0.030 Uiso calc R 1 1
C C8 1.0016(5) 0.5769(2) 0.10437(13) 0.0206(9) Uani d . 1 1
C C9 1.1168(5) 0.6507(2) 0.10316(13) 0.0213(10) Uani d . 1 1
H H9 1.0315 0.6857 0.0889 0.026 Uiso calc R 1 1
C C10 1.1617(5) 0.6869(2) 0.14760(13) 0.0214(10) Uani d . 1 1
C C11 1.2908(5) 0.6442(2) 0.07366(14) 0.0286(11) Uani d . 1 1
H H11A 1.3505 0.6921 0.0711 0.034 Uiso calc R 1 1
H H11B 1.3833 0.6113 0.0866 0.034 Uiso calc R 1 1
C C12 1.2429(5) 0.6157(2) 0.02906(14) 0.0277(11) Uani d . 1 1
H H12A 1.3611 0.6054 0.0140 0.033 Uiso calc R 1 1
H H12B 1.1753 0.6537 0.0135 0.033 Uiso calc R 1 1
C C13 1.1188(5) 0.5455(2) 0.02990(13) 0.0222(10) Uani d . 1 1
H H13 1.1939 0.5078 0.0446 0.027 Uiso calc R 1 1
C C14 0.9334(5) 0.5586(2) 0.05728(13) 0.0227(10) Uani d . 1 1
C C15 0.8006(5) 0.4902(2) 0.05702(14) 0.0262(11) Uani d . 1 1
H H15A 0.8543 0.4537 0.0760 0.031 Uiso calc R 1 1
H H15B 0.6769 0.5044 0.0684 0.031 Uiso calc R 1 1
C C16 0.7695(5) 0.4547(2) 0.01360(13) 0.0259(10) Uani d . 1 1
H H16A 0.6900 0.4866 -0.0037 0.031 Uiso calc R 1 1
H H16B 0.7018 0.4086 0.0173 0.031 Uiso calc R 1 1
C C17 0.9584(5) 0.4402(2) -0.00960(13) 0.0249(10) Uani d . 1 1
C C18 1.0655(5) 0.5138(2) -0.01344(13) 0.0259(10) Uani d . 1 1
H H18 0.9758 0.5486 -0.0264 0.031 Uiso calc R 1 1
C C19 1.2249(6) 0.4991(2) -0.04710(14) 0.0289(11) Uani d . 1 1
H H19 1.3344 0.4768 -0.0325 0.035 Uiso calc R 1 1
C C20 1.2967(6) 0.5640(2) -0.07193(14) 0.0341(12) Uani d . 1 1
C C21 1.1336(5) 0.4397(3) -0.07636(14) 0.0327(11) Uani d . 1 1
H H21A 1.1122 0.4596 -0.1046 0.039 Uiso calc R 1 1
H H21B 1.2183 0.3976 -0.0788 0.039 Uiso calc R 1 1
C C22 0.9419(5) 0.4165(2) -0.05622(13) 0.0296(11) Uani d . 1 1
H H22A 0.8354 0.4410 -0.0700 0.036 Uiso calc R 1 1
H H22B 0.9238 0.3638 -0.0584 0.036 Uiso calc R 1 1
C C23 0.7438(5) 0.7597(2) 0.22178(14) 0.0341(11) Uani d . 1 1
H H23A 0.7357 0.7993 0.2419 0.051 Uiso calc R 1 1
H H23B 0.6932 0.7157 0.2343 0.051 Uiso calc R 1 1
H H23C 0.6711 0.7719 0.1969 0.051 Uiso calc R 1 1
C C24 1.0565(6) 0.7175(2) 0.24903(15) 0.0355(12) Uani d . 1 1
H H24A 1.1923 0.7170 0.2442 0.053 Uiso calc R 1 1
H H24B 1.0131 0.6684 0.2547 0.053 Uiso calc R 1 1
H H24C 1.0281 0.7483 0.2730 0.053 Uiso calc R 1 1
C C25 1.3102(5) 0.6440(2) 0.17375(14) 0.0272(11) Uani d . 1 1
H H25A 1.4078 0.6253 0.1552 0.041 Uiso calc R 1 1
H H25B 1.2483 0.6038 0.1880 0.041 Uiso calc R 1 1
H H25C 1.3671 0.6760 0.1944 0.041 Uiso calc R 1 1
C C26 1.1239(5) 0.5136(2) 0.12257(13) 0.0259(10) Uani d . 1 1
H H26A 1.1191 0.5149 0.1531 0.039 Uiso calc R 1 1
H H26B 1.2541 0.5192 0.1133 0.039 Uiso calc R 1 1
H H26C 1.0744 0.4675 0.1127 0.039 Uiso calc R 1 1
C C27 0.8145(5) 0.6219(2) 0.03740(14) 0.0260(11) Uani d . 1 1
H H27A 0.7612 0.6059 0.0108 0.039 Uiso calc R 1 1
H H27B 0.8959 0.6636 0.0326 0.039 Uiso calc R 1 1
H H27C 0.7129 0.6353 0.0564 0.039 Uiso calc R 1 1
C C28 1.0801(5) 0.3841(2) 0.01470(14) 0.0288(11) Uani d . 1 1
H H28A 1.2077 0.3819 0.0026 0.035 Uiso calc R 1 1
H H28B 1.0912 0.3986 0.0443 0.035 Uiso calc R 1 1
C C29 1.4816(7) 0.5723(3) -0.08026(15) 0.0550(15) Uani d . 1 1
H H29A 1.5694 0.5376 -0.0707 0.066 Uiso calc R 1 1
H H19B 1.5235 0.6128 -0.0957 0.066 Uiso calc R 1 1
C C30 1.1497(7) 0.6159(3) -0.09078(17) 0.0626(17) Uani d . 1 1
H H30A 1.2127 0.6505 -0.1091 0.094 Uiso calc R 1 1
H H30B 1.0858 0.6419 -0.0683 0.094 Uiso calc R 1 1
H H30C 1.0576 0.5884 -0.1069 0.094 Uiso calc R 1 1
O O31 1.0355(4) 0.87278(14) 0.23064(9) 0.0304(7) Uani d . 1 1
O O32 0.8911(4) 0.96763(17) 0.27028(11) 0.0481(9) Uani d . 1 1
O O33 0.7673(4) 0.94160(18) 0.19878(11) 0.0491(9) Uani d . 1 1
S S34 0.92414(15) 0.94805(6) 0.22731(4) 0.0342(3) Uani d . 1 1
C C35 1.0920(6) 1.0093(2) 0.20621(15) 0.0318(11) Uani d . 1 1
C C36 1.0496(7) 1.0516(3) 0.17126(15) 0.0446(13) Uani d . 1 1
H H36 0.9353 1.0441 0.1567 0.054 Uiso calc R 1 1
C C37 1.1759(9) 1.1051(3) 0.15772(18) 0.0576(16) Uani d . 1 1
H H37 1.1445 1.1343 0.1345 0.069 Uiso calc R 1 1
C C38 1.3481(9) 1.1156(3) 0.17832(19) 0.0520(15) Uani d . 1 1
C C39 1.3917(7) 1.0712(3) 0.21182(18) 0.0509(15) Uani d . 1 1
H H39 1.5096 1.0767 0.2252 0.061 Uiso calc R 1 1
C C40 1.2667(6) 1.0181(3) 0.22667(16) 0.0406(12) Uani d . 1 1
H H40 1.2990 0.9889 0.2499 0.049 Uiso calc R 1 1
C C41 1.4852(10) 1.1756(3) 0.16420(19) 0.087(2) Uani d . 1 1
H H41A 1.4738 1.2170 0.1829 0.131 Uiso calc R 1 1
H H41B 1.4543 1.1904 0.1357 0.131 Uiso calc R 1 1
H H41C 1.6141 1.1573 0.1650 0.131 Uiso calc R 1 1
O O42 0.9875(4) 0.31153(15) 0.01169(9) 0.0296(7) Uani d . 1 1
O O43 0.9399(4) 0.18894(16) 0.03501(10) 0.0404(8) Uani d . 1 1
O O44 1.2059(3) 0.26027(16) 0.06542(9) 0.0358(8) Uani d . 1 1
S S45 1.01383(14) 0.25713(6) 0.04993(4) 0.0301(3) Uani d . 1 1
C C46 0.8623(6) 0.2946(2) 0.08920(14) 0.0289(11) Uani d . 1 1
C C47 0.6685(6) 0.3034(2) 0.08074(15) 0.0317(12) Uani d . 1 1
H H47 0.6167 0.2866 0.0553 0.038 Uiso calc R 1 1
C C48 0.5538(6) 0.3373(2) 0.11046(15) 0.0355(12) Uani d . 1 1
H H48 0.4243 0.3441 0.1047 0.043 Uiso calc R 1 1
C C49 0.6285(6) 0.3617(2) 0.14898(15) 0.0324(12) Uani d . 1 1
C C50 0.8201(6) 0.3507(3) 0.15726(14) 0.0326(11) Uani d . 1 1
H H50 0.8705 0.3656 0.1832 0.039 Uiso calc R 1 1
C C51 0.9387(6) 0.3177(2) 0.12759(14) 0.0323(11) Uani d . 1 1
H H51 1.0682 0.3112 0.1334 0.039 Uiso calc R 1 1
C C52 0.5011(7) 0.3981(3) 0.18128(15) 0.0469(13) Uani d . 1 1
H H52A 0.3703 0.3847 0.1760 0.070 Uiso calc R 1 1
H H52B 0.5146 0.4504 0.1792 0.070 Uiso calc R 1 1
H H52C 0.5372 0.3824 0.2093 0.070 Uiso calc R 1 1

loop_
_atom_site_aniso_label
_atom_site_aniso_U_11
_atom_site_aniso_U_22
_atom_site_aniso_U_33
_atom_site_aniso_U_12
_atom_site_aniso_U_13
_atom_site_aniso_U_23
C1 0.023(2) 0.028(3) 0.030(3) -0.0074(19) 0.0076(19) -0.001(2)
C2 0.025(2) 0.026(3) 0.039(3) -0.0111(19) 0.002(2) -0.007(2)
C3 0.032(2) 0.024(2) 0.023(3) 0.0012(19) -0.003(2) -0.009(2)
C4 0.020(2) 0.024(2) 0.019(2) -0.0028(17) 0.0033(16) 0.004(2)
C5 0.017(2) 0.025(2) 0.019(2) 0.0004(17) -0.0033(17) -0.001(2)
C6 0.021(2) 0.019(2) 0.021(3) -0.0012(17) 0.0040(18) -0.002(2)
C7 0.022(2) 0.023(2) 0.030(3) -0.0030(17) 0.001(2) -0.001(2)
C8 0.018(2) 0.020(2) 0.023(2) 0.0004(17) 0.0017(19) 0.0057(19)
C9 0.017(2) 0.019(2) 0.028(3) 0.0028(17) 0.0007(18) 0.002(2)
C10 0.017(2) 0.022(2) 0.025(3) 0.0034(17) 0.0021(18) -0.002(2)
C11 0.021(2) 0.031(3) 0.034(3) -0.0059(18) 0.004(2) -0.006(2)
C12 0.022(2) 0.032(3) 0.029(3) -0.001(2) 0.002(2) 0.000(2)
C13 0.023(2) 0.024(2) 0.020(2) 0.0036(18) 0.0018(18) 0.000(2)
C14 0.018(2) 0.028(2) 0.022(2) -0.0002(17) 0.0049(18) -0.001(2)
C15 0.018(2) 0.031(3) 0.030(3) -0.0002(17) 0.0038(19) -0.008(2)
C16 0.028(2) 0.025(2) 0.025(3) -0.0002(19) -0.0016(19) -0.003(2)
C17 0.021(2) 0.032(3) 0.022(3) 0.0029(18) -0.0023(18) -0.008(2)
C18 0.028(2) 0.027(3) 0.023(3) 0.0101(18) 0.000(2) 0.000(2)
C19 0.029(2) 0.035(3) 0.023(3) 0.0067(19) -0.002(2) 0.001(2)
C20 0.046(3) 0.034(3) 0.022(3) 0.004(2) 0.007(2) 0.002(2)
C21 0.034(2) 0.041(3) 0.023(3) 0.006(2) 0.001(2) -0.003(2)
C22 0.026(2) 0.037(3) 0.026(3) 0.0029(18) -0.004(2) -0.004(2)
C23 0.034(2) 0.032(3) 0.036(3) -0.004(2) 0.013(2) -0.011(2)
C24 0.043(3) 0.028(3) 0.035(3) -0.006(2) -0.002(2) -0.001(2)
C25 0.023(2) 0.030(3) 0.028(3) -0.0003(18) -0.002(2) -0.002(2)
C26 0.034(2) 0.021(2) 0.023(3) 0.0017(19) 0.002(2) -0.002(2)
C27 0.020(2) 0.031(3) 0.027(3) 0.0007(18) 0.0012(19) 0.000(2)
C28 0.030(2) 0.029(3) 0.027(3) -0.010(2) 0.004(2) -0.003(2)
C29 0.058(3) 0.069(4) 0.038(3) -0.014(3) 0.005(3) 0.014(3)
C30 0.087(4) 0.057(4) 0.044(4) 0.026(3) 0.024(3) 0.025(3)
O31 0.0409(17) 0.0240(16) 0.0263(18) -0.0003(13) -0.0001(14) -0.0059(15)
O32 0.060(2) 0.043(2) 0.041(2) -0.0113(16) 0.0168(18) -0.0135(19)
O33 0.0344(17) 0.048(2) 0.065(3) 0.0101(16) -0.0103(17) -0.015(2)
S34 0.0377(7) 0.0292(7) 0.0358(8) 0.0009(5) 0.0062(6) -0.0095(6)
C35 0.038(3) 0.026(3) 0.032(3) 0.002(2) 0.007(2) -0.004(2)
C36 0.068(3) 0.038(3) 0.028(3) 0.003(3) -0.001(3) -0.003(3)
C37 0.107(5) 0.036(4) 0.029(3) 0.003(3) 0.003(3) 0.005(3)
C38 0.086(4) 0.027(3) 0.043(4) -0.003(3) 0.031(3) -0.004(3)
C39 0.047(3) 0.044(3) 0.062(4) -0.009(3) 0.016(3) -0.008(3)
C40 0.044(3) 0.034(3) 0.043(3) -0.001(2) 0.004(3) 0.006(3)
C41 0.146(6) 0.043(3) 0.072(5) -0.037(4) 0.054(5) -0.014(3)
O42 0.0373(15) 0.0265(16) 0.0249(17) -0.0048(13) -0.0001(14) -0.0024(15)
O43 0.0462(18) 0.0261(18) 0.049(2) -0.0067(14) -0.0029(16) -0.0075(17)
O44 0.0289(16) 0.0369(19) 0.042(2) 0.0036(13) -0.0039(14) -0.0044(18)
S45 0.0314(6) 0.0268(6) 0.0321(7) -0.0035(5) -0.0012(5) -0.0027(6)
C46 0.033(3) 0.027(3) 0.027(3) -0.0076(19) 0.004(2) 0.002(2)
C47 0.029(2) 0.038(3) 0.029(3) -0.009(2) 0.000(2) -0.006(2)
C48 0.024(2) 0.042(3) 0.041(3) -0.007(2) 0.000(2) 0.005(3)
C49 0.035(3) 0.033(3) 0.030(3) -0.006(2) 0.007(2) 0.003(2)
C50 0.043(3) 0.037(3) 0.018(3) -0.006(2) -0.003(2) -0.001(2)
C51 0.037(3) 0.032(3) 0.028(3) -0.006(2) -0.006(2) 0.006(2)
C52 0.048(3) 0.056(3) 0.037(3) -0.007(3) 0.005(3) -0.004(3)

loop_
_atom_type_symbol
_atom_type_description
_atom_type_scat_dispersion_real
_atom_type_scat_dispersion_imag
_atom_type_scat_source
C C 0.0033 0.0016 'International Tables Vol C Tables 4.2.6.8 and 6.1.1.4'
H H 0.0000 0.0000 'International Tables Vol C Tables 4.2.6.8 and 6.1.1.4'
O O 0.0106 0.0060 'International Tables Vol C Tables 4.2.6.8 and 6.1.1.4'
S S 0.1246 0.1234 'International Tables Vol C Tables 4.2.6.8 and 6.1.1.4'

loop_
_geom_angle_atom_site_label_1
_geom_angle_atom_site_label_2
_geom_angle_atom_site_label_3
_geom_angle
C2 C1 C10 114.9(3)
C2 C1 H1A 108.6
C10 C1 H1A 108.6
C2 C1 H1B 108.6
C10 C1 H1B 108.6
H1A C1 H1B 107.5
C1 C2 C3 109.5(3)
C1 C2 H2B 109.8
C3 C2 H2B 109.8
C1 C2 H2A 109.8
C3 C2 H2A 109.8
H2B C2 H2A 108.2
O31 C3 C2 107.8(3)
O31 C3 C4 108.9(3)
C2 C3 C4 114.1(3)
O31 C3 H3 108.6
C2 C3 H3 108.6
C4 C3 H3 108.6
C3 C4 C24 112.9(3)
C3 C4 C23 107.5(3)
C24 C4 C23 106.9(3)
C3 C4 C5 105.3(3)
C24 C4 C5 115.0(3)
C23 C4 C5 108.9(3)
C6 C5 C4 114.4(3)
C6 C5 C10 110.0(3)
C4 C5 C10 116.7(3)
C6 C5 H5 104.8
C4 C5 H5 104.8
C10 C5 H5 104.8
C7 C6 C5 110.7(3)
C7 C6 H6A 109.5
C5 C6 H6A 109.5
C7 C6 H6B 109.5
C5 C6 H6B 109.5
H6A C6 H6B 108.1
C6 C7 C8 114.2(3)
C6 C7 H7B 108.7
C8 C7 H7B 108.7
C6 C7 H7A 108.7
C8 C7 H7A 108.7
H7B C7 H7A 107.6
C26 C8 C7 106.6(3)
C26 C8 C9 111.4(3)
C7 C8 C9 110.0(3)
C26 C8 C14 110.8(3)
C7 C8 C14 110.0(3)
C9 C8 C14 108.1(3)
C11 C9 C8 110.8(3)
C11 C9 C10 114.3(3)
C8 C9 C10 116.0(3)
C11 C9 H9 104.8
C8 C9 H9 104.8
C10 C9 H9 104.8
C25 C10 C1 107.8(3)
C25 C10 C5 114.6(3)
C1 C10 C5 108.1(3)
C25 C10 C9 113.3(3)
C1 C10 C9 107.6(3)
C5 C10 C9 105.1(3)
C12 C11 C9 114.0(3)
C12 C11 H11A 108.7
C9 C11 H11A 108.7
C12 C11 H11B 108.7
C9 C11 H11B 108.7
H11A C11 H11B 107.6
C11 C12 C13 112.8(3)
C11 C12 H12A 109.0
C13 C12 H12A 109.0
C11 C12 H12B 109.0
C13 C12 H12B 109.0
H12A C12 H12B 107.8
C18 C13 C12 115.7(3)
C18 C13 C14 110.2(3)
C12 C13 C14 110.2(3)
C18 C13 H13 106.7
C12 C13 H13 106.7
C14 C13 H13 106.7
C27 C14 C15 105.9(3)
C27 C14 C13 109.4(3)
C15 C14 C13 111.6(3)
C27 C14 C8 112.3(3)
C15 C14 C8 110.6(3)
C13 C14 C8 107.1(3)
C16 C15 C14 115.5(3)
C16 C15 H15A 108.4
C14 C15 H15A 108.4
C16 C15 H15B 108.4
C14 C15 H15B 108.4
H15A C15 H15B 107.5
C15 C16 C17 112.1(3)
C15 C16 H16A 109.2
C17 C16 H16A 109.2
C15 C16 H16B 109.2
C17 C16 H16B 109.2
H16A C16 H16B 107.9
C16 C17 C22 116.1(3)
C16 C17 C28 110.8(3)
C22 C17 C28 109.3(3)
C16 C17 C18 107.9(3)
C22 C17 C18 102.0(3)
C28 C17 C18 110.5(3)
C13 C18 C17 112.2(3)
C13 C18 C19 119.8(3)
C17 C18 C19 104.6(3)
C13 C18 H18 106.5
C17 C18 H18 106.5
C19 C18 H18 106.5
C20 C19 C21 112.1(4)
C20 C19 C18 117.2(3)
C21 C19 C18 103.2(3)
C20 C19 H19 108.0
C21 C19 H19 108.0
C18 C19 H19 108.0
C29 C20 C19 121.2(4)
C29 C20 C30 120.7(4)
C19 C20 C30 117.9(4)
C22 C21 C19 107.7(3)
C22 C21 H21A 110.2
C19 C21 H21A 110.2
C22 C21 H21B 110.2
C19 C21 H21B 110.2
H21A C21 H21B 108.5
C17 C22 C21 104.5(3)
C17 C22 H22A 110.8
C21 C22 H22A 110.8
C17 C22 H22B 110.8
C21 C22 H22B 110.8
H22A C22 H22B 108.9
C4 C23 H23A 109.5
C4 C23 H23B 109.5
H23A C23 H23B 109.5
C4 C23 H23C 109.5
H23A C23 H23C 109.5
H23B C23 H23C 109.5
C4 C24 H24A 109.5
C4 C24 H24B 109.5
H24A C24 H24B 109.5
C4 C24 H24C 109.5
H24A C24 H24C 109.5
H24B C24 H24C 109.5
C10 C25 H25A 109.5
C10 C25 H25B 109.5
H25A C25 H25B 109.5
C10 C25 H25C 109.5
H25A C25 H25C 109.5
H25B C25 H25C 109.5
C8 C26 H26A 109.5
C8 C26 H26B 109.5
H26A C26 H26B 109.5
C8 C26 H26C 109.5
H26A C26 H26C 109.5
H26B C26 H26C 109.5
C14 C27 H27A 109.5
C14 C27 H27B 109.5
H27A C27 H27B 109.5
C14 C27 H27C 109.5
H27A C27 H27C 109.5
H27B C27 H27C 109.5
O42 C28 C17 108.8(3)
O42 C28 H28A 109.9
C17 C28 H28A 109.9
O42 C28 H28B 109.9
C17 C28 H28B 109.9
H28A C28 H28B 108.3
C20 C29 H29A 120.0
C20 C29 H19B 120.0
H29A C29 H19B 120.0
C20 C30 H30A 109.5
C20 C30 H30B 109.5
H30A C30 H30B 109.5
C20 C30 H30C 109.5
H30A C30 H30C 109.5
H30B C30 H30C 109.5
C3 O31 S34 120.2(2)
O32 S34 O33 119.9(2)
O32 S34 O31 103.60(18)
O33 S34 O31 110.48(17)
O32 S34 C35 108.1(2)
O33 S34 C35 109.3(2)
O31 S34 C35 104.37(18)
C36 C35 C40 119.7(4)
C36 C35 S34 121.1(4)
C40 C35 S34 119.1(4)
C35 C36 C37 120.2(5)
C35 C36 H36 119.9
C37 C36 H36 119.9
C38 C37 C36 120.7(5)
C38 C37 H37 119.7
C36 C37 H37 119.7
C39 C38 C37 118.3(5)
C39 C38 C41 120.8(6)
C37 C38 C41 120.8(6)
C38 C39 C40 122.3(5)
C38 C39 H39 118.8
C40 C39 H39 118.8
C39 C40 C35 118.6(5)
C39 C40 H40 120.7
C35 C40 H40 120.7
C38 C41 H41A 109.5
C38 C41 H41B 109.5
H41A C41 H41B 109.5
C38 C41 H41C 109.5
H41A C41 H41C 109.5
H41B C41 H41C 109.5
C28 O42 S45 117.7(2)
O43 S45 O44 119.19(18)
O43 S45 O42 104.79(17)
O44 S45 O42 110.26(17)
O43 S45 C46 110.50(19)
O44 S45 C46 108.02(19)
O42 S45 C46 102.85(18)
C51 C46 C47 120.5(4)
C51 C46 S45 119.8(3)
C47 C46 S45 119.7(4)
C48 C47 C46 119.3(4)
C48 C47 H47 120.4
C46 C47 H47 120.4
C47 C48 C49 121.0(4)
C47 C48 H48 119.5
C49 C48 H48 119.5
C50 C49 C48 118.9(4)
C50 C49 C52 120.7(4)
C48 C49 C52 120.4(4)
C49 C50 C51 121.1(4)
C49 C50 H50 119.4
C51 C50 H50 119.4
C50 C51 C46 119.2(4)
C50 C51 H51 120.4
C46 C51 H51 120.4
C49 C52 H52A 109.5
C49 C52 H52B 109.5
H52A C52 H52B 109.5
C49 C52 H52C 109.5
H52A C52 H52C 109.5
H52B C52 H52C 109.5

loop_
_geom_bond_atom_site_label_1
_geom_bond_atom_site_label_2
_geom_bond_distance
C1 C2 1.525(6)
C1 C10 1.550(5)
C1 H1A 0.9700
C1 H1B 0.9700
C2 C3 1.526(5)
C2 H2B 0.9700
C2 H2A 0.9700
C3 O31 1.481(4)
C3 C4 1.527(5)
C3 H3 0.9800
C4 C24 1.534(5)
C4 C23 1.538(5)
C4 C5 1.560(5)
C5 C6 1.530(5)
C5 C10 1.565(5)
C5 H5 0.9800
C6 C7 1.515(5)
C6 H6A 0.9700
C6 H6B 0.9700
C7 C8 1.544(5)
C7 H7B 0.9700
C7 H7A 0.9700
C8 C26 1.543(5)
C8 C9 1.567(5)
C8 C14 1.591(5)
C9 C11 1.533(5)
C9 C10 1.577(6)
C9 H9 0.9800
C10 C25 1.537(5)
C11 C12 1.532(6)
C11 H11A 0.9700
C11 H11B 0.9700
C12 C13 1.544(5)
C12 H12A 0.9700
C12 H12B 0.9700
C13 C18 1.526(5)
C13 C14 1.573(5)
C13 H13 0.9800
C14 C27 1.551(5)
C14 C15 1.552(5)
C15 C16 1.527(5)
C15 H15A 0.9700
C15 H15B 0.9700
C16 C17 1.530(5)
C16 H16A 0.9700
C16 H16B 0.9700
C17 C22 1.533(5)
C17 C28 1.533(6)
C17 C18 1.539(5)
C18 C19 1.559(5)
C18 H18 0.9800
C19 C20 1.502(6)
C19 C21 1.557(6)
C19 H19 0.9800
C20 C29 1.326(6)
C20 C30 1.516(6)
C21 C22 1.540(5)
C21 H21A 0.9700
C21 H21B 0.9700
C22 H22A 0.9700
C22 H22B 0.9700
C23 H23A 0.9600
C23 H23B 0.9600
C23 H23C 0.9600
C24 H24A 0.9600
C24 H24B 0.9600
C24 H24C 0.9600
C25 H25A 0.9600
C25 H25B 0.9600
C25 H25C 0.9600
C26 H26A 0.9600
C26 H26B 0.9600
C26 H26C 0.9600
C27 H27A 0.9600
C27 H27B 0.9600
C27 H27C 0.9600
C28 O42 1.474(5)
C28 H28A 0.9700
C28 H28B 0.9700
C29 H29A 0.9300
C29 H19B 0.9300
C30 H30A 0.9600
C30 H30B 0.9600
C30 H30C 0.9600
O31 S34 1.579(3)
O32 S34 1.416(3)
O33 S34 1.421(3)
S34 C35 1.748(4)
C35 C36 1.374(6)
C35 C40 1.388(6)
C36 C37 1.381(7)
C36 H36 0.9300
C37 C38 1.379(7)
C37 H37 0.9300
C38 C39 1.363(7)
C38 C41 1.519(7)
C39 C40 1.383(6)
C39 H39 0.9300
C40 H40 0.9300
C41 H41A 0.9600
C41 H41B 0.9600
C41 H41C 0.9600
O42 S45 1.569(3)
O43 S45 1.424(3)
O44 S45 1.428(3)
S45 C46 1.763(4)
C46 C51 1.386(6)
C46 C47 1.388(6)
C47 C48 1.377(6)
C47 H47 0.9300
C48 C49 1.391(6)
C48 H48 0.9300
C49 C50 1.377(5)
C49 C52 1.504(6)
C50 C51 1.384(6)
C50 H50 0.9300
C51 H51 0.9300
C52 H52A 0.9600
C52 H52B 0.9600
C52 H52C 0.9600

loop_
_geom_hbond_atom_site_label_D
_geom_hbond_atom_site_label_H
_geom_hbond_atom_site_label_A
_geom_hbond_site_symmetry_D
_geom_hbond_site_symmetry_H
_geom_hbond_site_symmetry_A
_geom_hbond_distance_DH
_geom_hbond_distance_HA
_geom_hbond_distance_DA
_geom_hbond_angle_DHA
_geom_hbond_publ_flag
C21 H21B O43 1_555 1_555 3_555 0.97 2.60 3.428(5) 143 yes
C26 H26A O32 1_555 1_555 4_745 0.96 2.56 3.473(5) 159 yes
C28 H28A O43 1_555 1_555 3_555 0.97 2.39 3.244(5) 147 yes
C48 H48 O44 1_555 1_555 1_455 0.93 2.49 3.142(5) 128 yes

loop_
_geom_torsion_atom_site_label_1
_geom_torsion_atom_site_label_2
_geom_torsion_atom_site_label_3
_geom_torsion_atom_site_label_4
_geom_torsion
C10 C1 C2 C3 -54.2(5)
C1 C2 C3 O31 -178.8(3)
C1 C2 C3 C4 60.2(5)
O31 C3 C4 C24 -52.9(4)
C2 C3 C4 C24 67.5(5)
O31 C3 C4 C23 64.8(4)
C2 C3 C4 C23 -174.8(3)
O31 C3 C4 C5 -179.2(3)
C2 C3 C4 C5 -58.7(4)
C3 C4 C5 C6 -174.3(3)
C24 C4 C5 C6 60.8(4)
C23 C4 C5 C6 -59.2(4)
C3 C4 C5 C10 55.2(4)
C24 C4 C5 C10 -69.7(4)
C23 C4 C5 C10 170.3(3)
C4 C5 C6 C7 161.9(3)
C10 C5 C6 C7 -64.4(4)
C5 C6 C7 C8 55.8(4)
C6 C7 C8 C26 74.7(4)
C6 C7 C8 C9 -46.2(4)
C6 C7 C8 C14 -165.2(3)
C26 C8 C9 C11 62.5(4)
C7 C8 C9 C11 -179.5(3)
C14 C8 C9 C11 -59.4(4)
C26 C8 C9 C10 -69.9(4)
C7 C8 C9 C10 48.0(4)
C14 C8 C9 C10 168.2(3)
C2 C1 C10 C25 -75.4(4)
C2 C1 C10 C5 49.1(4)
C2 C1 C10 C9 162.1(3)
C6 C5 C10 C25 -63.3(4)
C4 C5 C10 C25 69.2(5)
C6 C5 C10 C1 176.5(3)
C4 C5 C10 C1 -51.1(4)
C6 C5 C10 C9 61.8(4)
C4 C5 C10 C9 -165.7(3)
C11 C9 C10 C25 -60.4(4)
C8 C9 C10 C25 70.4(4)
C11 C9 C10 C1 58.7(4)
C8 C9 C10 C1 -170.5(3)
C11 C9 C10 C5 173.7(3)
C8 C9 C10 C5 -55.5(4)
C8 C9 C11 C12 52.1(5)
C10 C9 C11 C12 -174.6(3)
C9 C11 C12 C13 -49.4(5)
C11 C12 C13 C18 -179.9(3)
C11 C12 C13 C14 54.2(4)
C18 C13 C14 C27 -68.5(4)
C12 C13 C14 C27 60.5(4)
C18 C13 C14 C15 48.3(4)
C12 C13 C14 C15 177.3(3)
C18 C13 C14 C8 169.5(3)
C12 C13 C14 C8 -61.5(4)
C26 C8 C14 C27 -178.4(3)
C7 C8 C14 C27 64.0(4)
C9 C8 C14 C27 -56.1(4)
C26 C8 C14 C15 63.5(4)
C7 C8 C14 C15 -54.0(4)
C9 C8 C14 C15 -174.2(3)
C26 C8 C14 C13 -58.3(4)
C7 C8 C14 C13 -175.8(3)
C9 C8 C14 C13 64.0(4)
C27 C14 C15 C16 74.0(4)
C13 C14 C15 C16 -45.0(4)
C8 C14 C15 C16 -164.1(3)
C14 C15 C16 C17 50.1(5)
C15 C16 C17 C22 -170.3(4)
C15 C16 C17 C28 64.3(5)
C15 C16 C17 C18 -56.7(4)
C12 C13 C18 C17 174.6(3)
C14 C13 C18 C17 -59.4(4)
C12 C13 C18 C19 51.5(5)
C14 C13 C18 C19 177.4(3)
C16 C17 C18 C13 63.3(4)
C22 C17 C18 C13 -174.0(3)
C28 C17 C18 C13 -58.0(4)
C16 C17 C18 C19 -165.4(3)
C22 C17 C18 C19 -42.7(4)
C28 C17 C18 C19 73.4(4)
C13 C18 C19 C20 -79.4(5)
C17 C18 C19 C20 153.8(4)
C13 C18 C19 C21 156.9(4)
C17 C18 C19 C21 30.2(4)
C21 C19 C20 C29 -102.1(5)
C18 C19 C20 C29 138.9(4)
C21 C19 C20 C30 72.2(5)
C18 C19 C20 C30 -46.8(6)
C20 C19 C21 C22 -133.3(4)
C18 C19 C21 C22 -6.4(4)
C16 C17 C22 C21 155.0(4)
C28 C17 C22 C21 -78.9(4)
C18 C17 C22 C21 38.0(4)
C19 C21 C22 C17 -19.7(4)
C16 C17 C28 O42 69.6(4)
C22 C17 C28 O42 -59.5(4)
C18 C17 C28 O42 -170.9(3)
C2 C3 O31 S34 113.4(3)
C4 C3 O31 S34 -122.3(3)
C3 O31 S34 O32 157.5(3)
C3 O31 S34 O33 27.9(3)
C3 O31 S34 C35 -89.5(3)
O32 S34 C35 C36 -121.6(4)
O33 S34 C35 C36 10.4(4)
O31 S34 C35 C36 128.6(4)
O32 S34 C35 C40 54.7(4)
O33 S34 C35 C40 -173.3(3)
O31 S34 C35 C40 -55.1(4)
C40 C35 C36 C37 -3.1(7)
S34 C35 C36 C37 173.2(4)
C35 C36 C37 C38 1.6(8)
C36 C37 C38 C39 1.1(8)
C36 C37 C38 C41 -178.5(5)
C37 C38 C39 C40 -2.4(8)
C41 C38 C39 C40 177.2(5)
C38 C39 C40 C35 1.0(7)
C36 C35 C40 C39 1.9(7)
S34 C35 C40 C39 -174.5(3)
C17 C28 O42 S45 -149.0(3)
C28 O42 S45 O43 -170.0(3)
C28 O42 S45 O44 -40.6(3)
C28 O42 S45 C46 74.4(3)
O43 S45 C46 C51 129.6(4)
O44 S45 C46 C51 -2.4(4)
O42 S45 C46 C51 -119.0(4)
O43 S45 C46 C47 -53.1(4)
O44 S45 C46 C47 174.9(3)
O42 S45 C46 C47 58.3(4)
C51 C46 C47 C48 1.8(7)
S45 C46 C47 C48 -175.6(3)
C46 C47 C48 C49 -1.1(7)
C47 C48 C49 C50 -0.6(7)
C47 C48 C49 C52 -179.5(4)
C48 C49 C50 C51 1.6(7)
C52 C49 C50 C51 -179.5(4)
C49 C50 C51 C46 -0.9(7)
C47 C46 C51 C50 -0.8(7)
S45 C46 C51 C50 176.5(3)
